data_2224309
loop_
_publ_author_name
'Peitz, Stephan'
'Peulecke, Normen'
'M\"uller, Bernd H.'
'Spannenberg, Anke'
'Rosenthal, Uwe'

_publ_section_title
;Bis[<i>N</i>,<i>N</i>'-bis(2,6-diisopropylphenyl)ethane-1,2-diimine]-1\k^2^<i>N</i>,<i>N</i>';2\k^2^<i>N</i>,<i>N</i>'-tri-\m-trichlorido-1:2\k^6^<i>Cl</i>:<i>Cl</i>-chlorido-1\k<i>Cl</i>-tetrahydrofuran-2\k<i>O</i>-dichromium(II)
 dichloromethane 4.5-solvate
;
_journal_coeditor_code IM2155
_journal_issue 12
_journal_name_full 'Acta Crystallographica Section E'
_journal_page_first m1574
_journal_paper_doi 10.1107/S1600536809047266
_journal_volume 65
_journal_year 2009
_chemical_formula_iupac '[Cr2 Cl4 (C26 H36 N2)2 (C4 H8 O)], 4.5C H2 Cl2'
_chemical_formula_moiety 'C56 H80 Cl4 Cr2 N4 O, 4.5(C H2 Cl2)'
_chemical_formula_sum 'C98.5 H89 Cr2 N4 O'
_chemical_formula_weight 1453.21
_chemical_name_systematic
;
Bis[<i>N</i>,<i>N</i>'-bis(2,6-diisopropylphenyl)ethane-1,2-diimine]-
1\k^2^<i>N</i>,<i>N</i>';2\k^2^<i>N</i>,<i>N</i>'-tri-\m-trichlorido-
1:2\k^6^<i>Cl</i>:<i>Cl</i>-
chlorido-1\k<i>Cl</i>-tetrahydrofuran-2\k<i>O</i>-dichromium(II)
dichloromethane 4.5-solvate
;
_space_group_IT_number 14
_symmetry_cell_setting monoclinic
_symmetry_space_group_name_Hall '-P 2ybc'
_symmetry_space_group_name_H-M 'P 1 21/c 1'
_atom_sites_solution_hydrogens geom
_atom_sites_solution_primary direct
_atom_sites_solution_secondary difmap
_audit_creation_method SHELXL-97
_cell_angle_alpha 90.00
_cell_angle_beta 105.160(2)
_cell_angle_gamma 90.00
_cell_formula_units_Z 4
_cell_length_a 18.2545(6)
_cell_length_b 15.4111(4)
_cell_length_c 27.3121(7)
_cell_measurement_reflns_used 13579
_cell_measurement_temperature 200(2)
_cell_measurement_theta_max 27.07
_cell_measurement_theta_min 1.49
_cell_volume 7416.1(4)
_computing_cell_refinement 'X-AREA (Stoe & Cie, 2005)'
_computing_data_collection 'X-AREA (Stoe & Cie, 2005)'
_computing_data_reduction 'X-AREA (Stoe & Cie, 2005)'
_computing_molecular_graphics 'XP in SHELXTL (Sheldrick, 2008)'
_computing_publication_material 'SHELXTL (Sheldrick, 2008)'
_computing_structure_refinement 'SHELXL97 (Sheldrick, 2008)'
_computing_structure_solution 'SHELXS97 (Sheldrick, 2008)'
_diffrn_ambient_temperature 200(2)
_diffrn_measured_fraction_theta_full 0.999
_diffrn_measured_fraction_theta_max 0.999
_diffrn_measurement_device_type 'STOE IPDS II'
_diffrn_measurement_method \w
_diffrn_radiation_monochromator graphite
_diffrn_radiation_source 'fine-focus sealed tube'
_diffrn_radiation_type MoK\a
_diffrn_radiation_wavelength 0.71073
_diffrn_reflns_av_R_equivalents 0.0526
_diffrn_reflns_av_sigmaI/netI 0.0492
_diffrn_reflns_limit_h_max 22
_diffrn_reflns_limit_h_min -22
_diffrn_reflns_limit_k_max 18
_diffrn_reflns_limit_k_min -18
_diffrn_reflns_limit_l_max 31
_diffrn_reflns_limit_l_min -33
_diffrn_reflns_number 94968
_diffrn_reflns_theta_full 25.50
_diffrn_reflns_theta_max 25.50
_diffrn_reflns_theta_min 1.53
_exptl_absorpt_coefficient_mu 0.800
_exptl_absorpt_correction_T_max 0.8102
_exptl_absorpt_correction_T_min 0.6720
_exptl_absorpt_correction_type numerical
_exptl_absorpt_process_details '(<i>X-SHAPE</i> and <i>X-RED32</i>; Stoe & Cie, 2005)'
_exptl_crystal_colour dark-green
_exptl_crystal_density_diffrn 1.302
_exptl_crystal_density_method 'not measured'
_exptl_crystal_description prism
_exptl_crystal_F_000 3028
_exptl_crystal_size_max 0.50
_exptl_crystal_size_mid 0.50
_exptl_crystal_size_min 0.37
_refine_diff_density_max 0.842
_refine_diff_density_min -0.566
_refine_ls_extinction_method none
_refine_ls_goodness_of_fit_ref 0.929
_refine_ls_hydrogen_treatment constr
_refine_ls_matrix_type full
_refine_ls_number_parameters 747
_refine_ls_number_reflns 13785
_refine_ls_number_restraints 20
_refine_ls_restrained_S_all 0.929
_refine_ls_R_factor_all 0.0677
_refine_ls_R_factor_gt 0.0443
_refine_ls_shift/su_max 0.001
_refine_ls_shift/su_mean 0.000
_refine_ls_structure_factor_coef Fsqd
_refine_ls_weighting_details 'calc w=1/[\s^2^(Fo^2^)+(0.078P)^2^] where P=(Fo^2^+2Fc^2^)/3'
_refine_ls_weighting_scheme calc
_refine_ls_wR_factor_gt 0.1164
_refine_ls_wR_factor_ref 0.1225
_reflns_number_gt 9450
_reflns_number_total 13785
_reflns_threshold_expression I>2\s(I)
_cod_data_source_file im2155.cif
_cod_data_source_block I
_cod_original_sg_symbol_H-M 'P 21/c'
_cod_original_formula_sum 'C60.5 H89 C38 Cr2 N4 O1'
_cod_database_code 2224309
_cod_database_fobs_code 2224309

loop_
_symmetry_equiv_pos_as_xyz
'x, y, z'
'-x, y+1/2, -z+1/2'
'-x, -y, -z'
'x, -y-1/2, z-1/2'

loop_
_atom_site_type_symbol
_atom_site_label
_atom_site_fract_x
_atom_site_fract_y
_atom_site_fract_z
_atom_site_U_iso_or_equiv
_atom_site_adp_type
_atom_site_calc_flag
_atom_site_refinement_flags
_atom_site_occupancy
_atom_site_disorder_assembly
_atom_site_disorder_group
C C1 0.11225(16) 0.80860(18) 0.29570(11) 0.0283(6) Uani d . 1 . .
H H1A 0.0823 0.8593 0.2863 0.034 Uiso calc R 1 . .
C C2 0.10700(16) 0.75849(18) 0.33679(12) 0.0287(6) Uani d . 1 . .
H H2A 0.0728 0.7726 0.3565 0.034 Uiso calc R 1 . .
C C3 0.15377(16) 0.81698(18) 0.21974(12) 0.0300(7) Uani d . 1 . .
C C4 0.09725(17) 0.78284(19) 0.17878(12) 0.0333(7) Uani d . 1 . .
C C5 0.0907(2) 0.8165(2) 0.13071(14) 0.0444(8) Uani d D 1 . .
H H5A 0.0531 0.7938 0.1028 0.053 Uiso calc R 1 . .
C C6 0.13718(19) 0.8819(2) 0.12255(14) 0.0517(10) Uani d D 1 . .
H H6A 0.1318 0.9039 0.0893 0.062 Uiso calc R 1 . .
C C7 0.1914(2) 0.9151(2) 0.16265(15) 0.0494(9) Uani d D 1 . .
H H7A 0.2232 0.9606 0.1567 0.059 Uiso calc R 1 . .
C C8 0.20147(18) 0.8845(2) 0.21175(13) 0.0376(8) Uani d . 1 . .
C C9 0.26128(19) 0.9252(2) 0.25446(16) 0.0487(9) Uani d . 1 . .
H H9A 0.2617 0.8930 0.2863 0.058 Uiso calc R 1 . .
C C10 0.3407(2) 0.9179(3) 0.2458(2) 0.0756(16) Uani d . 1 . .
H H10A 0.3523 0.8567 0.2414 0.113 Uiso calc R 1 . .
H H10B 0.3783 0.9418 0.2751 0.113 Uiso calc R 1 . .
H H10C 0.3423 0.9504 0.2153 0.113 Uiso calc R 1 . .
C C11 0.2431(2) 1.0204(3) 0.26245(18) 0.0624(11) Uani d . 1 . .
H H11A 0.1929 1.0244 0.2689 0.094 Uiso calc R 1 . .
H H11B 0.2433 1.0539 0.2320 0.094 Uiso calc R 1 . .
H H11C 0.2814 1.0439 0.2915 0.094 Uiso calc R 1 . .
C C12 0.04300(17) 0.71206(19) 0.18585(13) 0.0359(7) Uani d . 1 . .
H H12A 0.0628 0.6881 0.2208 0.043 Uiso calc R 1 . .
C C13 0.0397(2) 0.6368(2) 0.14810(15) 0.0544(10) Uani d . 1 . .
H H13A 0.0911 0.6147 0.1513 0.082 Uiso calc R 1 . .
H H13B 0.0182 0.6578 0.1134 0.082 Uiso calc R 1 . .
H H13C 0.0078 0.5902 0.1556 0.082 Uiso calc R 1 . .
C C14 -0.03609(19) 0.7484(2) 0.18194(16) 0.0532(10) Uani d . 1 . .
H H14A -0.0325 0.7963 0.2061 0.080 Uiso calc R 1 . .
H H14B -0.0684 0.7026 0.1898 0.080 Uiso calc R 1 . .
H H14C -0.0581 0.7697 0.1474 0.080 Uiso calc R 1 . .
C C15 0.13473(16) 0.61857(18) 0.37644(12) 0.0291(6) Uani d . 1 . .
C C16 0.07189(17) 0.56534(19) 0.35457(12) 0.0329(7) Uani d . 1 . .
C C17 0.0601(2) 0.4920(2) 0.38173(15) 0.0482(9) Uani d . 1 . .
H H17A 0.0186 0.4546 0.3676 0.058 Uiso calc R 1 . .
C C18 0.1076(3) 0.4733(3) 0.42855(16) 0.0586(11) Uani d . 1 . .
H H18A 0.0995 0.4222 0.4459 0.070 Uiso calc R 1 . .
C C19 0.1666(2) 0.5273(2) 0.45041(14) 0.0506(9) Uani d . 1 . .
H H19A 0.1980 0.5139 0.4831 0.061 Uiso calc R 1 . .
C C20 0.18147(18) 0.6019(2) 0.42554(12) 0.0362(7) Uani d . 1 . .
C C21 0.24305(19) 0.6649(2) 0.45129(12) 0.0403(8) Uani d . 1 . .
H H21A 0.2649 0.6904 0.4245 0.048 Uiso calc R 1 . .
C C22 0.2082(2) 0.7392(3) 0.47484(15) 0.0583(11) Uani d . 1 . .
H H22A 0.1667 0.7655 0.4489 0.087 Uiso calc R 1 . .
H H22B 0.2471 0.7832 0.4882 0.087 Uiso calc R 1 . .
H H22C 0.1886 0.7166 0.5025 0.087 Uiso calc R 1 . .
C C23 0.3083(2) 0.6230(3) 0.49129(15) 0.0630(11) Uani d . 1 . .
H H23A 0.3303 0.5758 0.4757 0.095 Uiso calc R 1 . .
H H23B 0.2889 0.5997 0.5189 0.095 Uiso calc R 1 . .
H H23C 0.3473 0.6667 0.5049 0.095 Uiso calc R 1 . .
C C24 0.01653(17) 0.5850(2) 0.30430(13) 0.0351(7) Uani d . 1 . .
H H24A 0.0403 0.6285 0.2861 0.042 Uiso calc R 1 . .
C C25 -0.0048(2) 0.5050(2) 0.27030(15) 0.0464(9) Uani d . 1 . .
H H25A 0.0413 0.4790 0.2646 0.070 Uiso calc R 1 . .
H H25B -0.0389 0.5222 0.2377 0.070 Uiso calc R 1 . .
H H25C -0.0304 0.4626 0.2869 0.070 Uiso calc R 1 . .
C C26 -0.0562(2) 0.6249(2) 0.31290(16) 0.0497(9) Uani d . 1 . .
H H26A -0.0433 0.6765 0.3343 0.075 Uiso calc R 1 . .
H H26B -0.0814 0.5823 0.3297 0.075 Uiso calc R 1 . .
H H26C -0.0905 0.6412 0.2802 0.075 Uiso calc R 1 . .
C C27 0.37043(16) 0.46030(18) 0.20108(11) 0.0283(6) Uani d . 1 . .
H H27A 0.3743 0.4304 0.1714 0.034 Uiso calc R 1 . .
C C28 0.43204(16) 0.46895(18) 0.24300(11) 0.0285(6) Uani d . 1 . .
H H28A 0.4803 0.4457 0.2433 0.034 Uiso calc R 1 . .
C C29 0.24730(16) 0.50720(19) 0.15721(11) 0.0283(6) Uani d . 1 . .
C C30 0.25609(18) 0.5725(2) 0.12378(12) 0.0344(7) Uani d . 1 . .
C C31 0.2010(2) 0.5803(2) 0.07764(13) 0.0460(9) Uani d D 1 . .
H H31A 0.2062 0.6245 0.0545 0.055 Uiso calc R 1 . .
C C32 0.1394(2) 0.5258(2) 0.06487(13) 0.0516(9) Uani d D 1 . .
H H32A 0.1025 0.5325 0.0333 0.062 Uiso calc R 1 . .
C C33 0.13153(19) 0.4614(2) 0.09806(13) 0.0430(8) Uani d D 1 . .
H H33A 0.0892 0.4233 0.0889 0.052 Uiso calc R 1 . .
C C34 0.18444(17) 0.45078(19) 0.14485(12) 0.0329(7) Uani d . 1 . .
C C35 0.17501(18) 0.3773(2) 0.17941(13) 0.0355(7) Uani d . 1 . .
H H35A 0.2073 0.3905 0.2142 0.043 Uiso calc R 1 . .
C C36 0.2038(2) 0.2920(2) 0.16180(15) 0.0502(9) Uani d . 1 . .
H H36A 0.2564 0.2994 0.1602 0.075 Uiso calc R 1 . .
H H36B 0.1720 0.2767 0.1281 0.075 Uiso calc R 1 . .
H H36C 0.2012 0.2457 0.1859 0.075 Uiso calc R 1 . .
C C37 0.09336(19) 0.3675(2) 0.18277(15) 0.0458(9) Uani d . 1 . .
H H37A 0.0761 0.4223 0.1942 0.069 Uiso calc R 1 . .
H H37B 0.0908 0.3214 0.2070 0.069 Uiso calc R 1 . .
H H37C 0.0607 0.3524 0.1493 0.069 Uiso calc R 1 . .
C C38 0.32372(18) 0.6347(2) 0.13481(13) 0.0368(7) Uani d . 1 . .
H H38A 0.3536 0.6250 0.1707 0.044 Uiso calc R 1 . .
C C39 0.3758(2) 0.6154(3) 0.10037(16) 0.0577(10) Uani d . 1 . .
H H39A 0.4188 0.6559 0.1082 0.086 Uiso calc R 1 . .
H H39B 0.3473 0.6223 0.0648 0.086 Uiso calc R 1 . .
H H39C 0.3948 0.5558 0.1061 0.086 Uiso calc R 1 . .
C C40 0.2986(2) 0.7296(2) 0.12971(14) 0.0490(9) Uani d . 1 . .
H H40A 0.2656 0.7410 0.1521 0.073 Uiso calc R 1 . .
H H40B 0.2706 0.7414 0.0945 0.073 Uiso calc R 1 . .
H H40C 0.3433 0.7673 0.1392 0.073 Uiso calc R 1 . .
C C41 0.48895(16) 0.54084(18) 0.31973(12) 0.0305(7) Uani d . 1 . .
C C42 0.53291(16) 0.6055(2) 0.30411(13) 0.0355(7) Uani d . 1 . .
C C43 0.60213(18) 0.6276(2) 0.33735(16) 0.0490(9) Uani d . 1 . .
H H43A 0.6333 0.6699 0.3274 0.059 Uiso calc R 1 . .
C C44 0.6262(2) 0.5894(3) 0.38420(17) 0.0582(11) Uani d . 1 . .
H H44A 0.6742 0.6045 0.4060 0.070 Uiso calc R 1 . .
C C45 0.5811(2) 0.5293(2) 0.39982(15) 0.0509(10) Uani d . 1 . .
H H45A 0.5977 0.5052 0.4329 0.061 Uiso calc R 1 . .
C C46 0.51160(17) 0.5033(2) 0.36812(12) 0.0352(7) Uani d . 1 . .
C C47 0.46645(18) 0.4333(2) 0.38578(12) 0.0344(7) Uani d . 1 . .
H H47A 0.4147 0.4314 0.3617 0.041 Uiso calc R 1 . .
C C48 0.5038(2) 0.3447(2) 0.38485(14) 0.0466(9) Uani d . 1 . .
H H48A 0.5099 0.3336 0.3508 0.070 Uiso calc R 1 . .
H H48B 0.4717 0.2995 0.3937 0.070 Uiso calc R 1 . .
H H48C 0.5537 0.3442 0.4095 0.070 Uiso calc R 1 . .
C C49 0.4573(2) 0.4510(3) 0.43872(13) 0.0520(9) Uani d . 1 . .
H H49A 0.4334 0.5078 0.4392 0.078 Uiso calc R 1 . .
H H49B 0.5073 0.4507 0.4632 0.078 Uiso calc R 1 . .
H H49C 0.4254 0.4059 0.4478 0.078 Uiso calc R 1 . .
C C50 0.50759(18) 0.65330(19) 0.25420(13) 0.0358(7) Uani d . 1 . .
H H50A 0.4547 0.6341 0.2372 0.043 Uiso calc R 1 . .
C C51 0.5571(2) 0.6329(2) 0.21852(17) 0.0537(10) Uani d . 1 . .
H H51A 0.5579 0.5701 0.2131 0.081 Uiso calc R 1 . .
H H51B 0.6089 0.6535 0.2336 0.081 Uiso calc R 1 . .
H H51C 0.5364 0.6620 0.1859 0.081 Uiso calc R 1 . .
C C52 0.5057(2) 0.7517(2) 0.26284(15) 0.0451(9) Uani d . 1 . .
H H52A 0.4734 0.7642 0.2856 0.068 Uiso calc R 1 . .
H H52B 0.4851 0.7809 0.2303 0.068 Uiso calc R 1 . .
H H52C 0.5572 0.7726 0.2782 0.068 Uiso calc R 1 . .
C C53 0.32147(17) 0.33239(18) 0.28926(13) 0.0347(7) Uani d D 1 . .
H H53A 0.3755 0.3283 0.3084 0.042 Uiso calc PR 0.637(11) A 1
H H53B 0.3178 0.3259 0.2526 0.042 Uiso calc PR 0.637(11) A 1
H H53C 0.3772 0.3372 0.2950 0.042 Uiso calc PR 0.363(11) A 2
H H53D 0.2990 0.3133 0.2539 0.042 Uiso calc PR 0.363(11) A 2
C C54A 0.2745(3) 0.2634(3) 0.3068(2) 0.0399(16) Uiso d PD 0.637(11) A 1
H H54A 0.3048 0.2104 0.3182 0.048 Uiso calc PR 0.637(11) A 1
H H54B 0.2290 0.2480 0.2795 0.048 Uiso calc PR 0.637(11) A 1
C C55A 0.2527(4) 0.3075(2) 0.3508(2) 0.0470(18) Uiso d PD 0.637(11) A 1
H H55A 0.2075 0.2801 0.3578 0.056 Uiso calc PR 0.637(11) A 1
H H55B 0.2951 0.3063 0.3820 0.056 Uiso calc PR 0.637(11) A 1
C C54B 0.3016(5) 0.2697(5) 0.3268(4) 0.038(3) Uiso d PD 0.363(11) A 2
H H54C 0.2989 0.2093 0.3141 0.045 Uiso calc PR 0.363(11) A 2
H H54D 0.3391 0.2728 0.3603 0.045 Uiso calc PR 0.363(11) A 2
C C55B 0.2242(5) 0.3018(2) 0.3298(5) 0.041(3) Uiso d PD 0.363(11) A 2
H H55C 0.1837 0.2837 0.2998 0.049 Uiso calc PR 0.363(11) A 2
H H55D 0.2118 0.2808 0.3610 0.049 Uiso calc PR 0.363(11) A 2
C C56 0.2358(2) 0.3993(2) 0.33100(16) 0.0473(9) Uani d D 1 . .
H H56A 0.1825 0.4045 0.3106 0.057 Uiso calc PR 0.637(11) A 1
H H56B 0.2446 0.4413 0.3594 0.057 Uiso calc PR 0.637(11) A 1
H H56C 0.1871 0.4297 0.3169 0.057 Uiso calc PR 0.363(11) A 2
H H56D 0.2578 0.4197 0.3662 0.057 Uiso calc PR 0.363(11) A 2
N N1 0.16121(12) 0.78254(14) 0.26992(9) 0.0253(5) Uani d . 1 . .
N N2 0.15262(12) 0.68918(14) 0.34728(9) 0.0244(5) Uani d . 1 . .
N N3 0.30513(13) 0.49636(14) 0.20455(9) 0.0245(5) Uani d . 1 A .
N N4 0.42064(12) 0.51140(14) 0.28312(9) 0.0252(5) Uani d . 1 A .
O O1 0.28868(11) 0.41535(12) 0.29936(8) 0.0286(4) Uani d . 1 A .
Cl Cl1 0.29709(4) 0.80183(5) 0.36299(3) 0.03575(18) Uani d . 1 . .
Cl Cl2 0.31971(4) 0.68646(4) 0.25774(3) 0.02920(16) Uani d . 1 A .
Cl Cl3 0.18000(4) 0.57077(4) 0.25873(3) 0.02682(16) Uani d . 1 A .
Cl Cl4 0.32064(4) 0.58807(4) 0.35821(3) 0.02876(16) Uani d . 1 A .
Cr Cr1 0.23158(2) 0.69493(3) 0.309904(17) 0.02299(11) Uani d . 1 . .
Cr Cr2 0.31100(2) 0.53728(3) 0.274554(17) 0.02229(11) Uani d . 1 . .
C C58 0.1798(3) 0.9680(3) 0.4190(2) 0.0871(16) Uani d . 1 . .
H H58A 0.2090 0.9778 0.4546 0.105 Uiso calc R 1 . .
H H58B 0.2015 0.9166 0.4062 0.105 Uiso calc R 1 . .
Cl Cl7 0.18933(10) 1.05833(14) 0.38280(8) 0.1275(7) Uani d . 1 . .
Cl Cl8 0.08513(7) 0.94725(8) 0.41733(5) 0.0792(4) Uani d . 1 . .
C C59 0.4061(4) -0.0072(4) 0.4289(3) 0.110(2) Uani d . 1 . .
H H59A 0.3688 -0.0406 0.4028 0.132 Uiso calc R 1 . .
H H59B 0.4565 -0.0346 0.4334 0.132 Uiso calc R 1 . .
Cl Cl9 0.40933(11) 0.09914(15) 0.40844(8) 0.1363(7) Uani d . 1 . .
Cl Cl10 0.38101(10) -0.01068(14) 0.48510(6) 0.1197(6) Uani d . 1 . .
C C60 0.5119(3) 0.2487(3) 0.09401(19) 0.0709(13) Uani d . 1 . .
H H60A 0.5653 0.2533 0.1144 0.085 Uiso calc R 1 . .
H H60B 0.4897 0.1960 0.1051 0.085 Uiso calc R 1 . .
Cl Cl11 0.46194(10) 0.33895(10) 0.10523(6) 0.0983(5) Uani d . 1 . .
Cl Cl12 0.50985(11) 0.23883(15) 0.03107(7) 0.1319(7) Uani d . 1 . .
C C61 0.2913(4) 0.2102(5) 0.4963(3) 0.087(2) Uani d P 0.75 . .
H H61A 0.3457 0.2110 0.5149 0.105 Uiso calc PR 0.75 . .
H H61B 0.2874 0.1793 0.4639 0.105 Uiso calc PR 0.75 . .
Cl Cl13 0.26315(18) 0.31482(15) 0.48220(9) 0.1267(9) Uani d P 0.75 . .
Cl Cl14 0.24382(15) 0.1508(2) 0.53092(11) 0.1330(9) Uani d P 0.75 . .
C C57 0.0102(3) 0.1422(3) 0.0331(3) 0.109(3) Uani d PD 0.75 . .
H H57A -0.0094 0.1213 -0.0022 0.130 Uiso calc PR 0.38 B 3
H H57B -0.0232 0.1190 0.0534 0.130 Uiso calc PR 0.38 B 3
H H57C -0.0165 0.1045 0.0047 0.130 Uiso calc PR 0.37 B 4
H H57D -0.0175 0.1388 0.0598 0.130 Uiso calc PR 0.37 B 4
Cl Cl5 0.10128(19) 0.10275(16) 0.05752(8) 0.1279(9) Uani d PD 0.75 C .
Cl Cl6A 0.0066(4) 0.2544(2) 0.0336(2) 0.0962(17) Uani d PD 0.38 C 3
Cl Cl6B 0.0067(6) 0.2481(3) 0.01156(19) 0.114(3) Uani d PD 0.37 C 4

loop_
_atom_site_aniso_label
_atom_site_aniso_U_11
_atom_site_aniso_U_22
_atom_site_aniso_U_33
_atom_site_aniso_U_12
_atom_site_aniso_U_13
_atom_site_aniso_U_23
C1 0.0267(14) 0.0192(13) 0.0375(17) 0.0036(11) 0.0057(12) -0.0012(12)
C2 0.0257(14) 0.0226(14) 0.0375(17) 0.0015(11) 0.0079(13) -0.0053(13)
C3 0.0302(15) 0.0225(14) 0.0378(17) 0.0078(12) 0.0097(13) 0.0032(12)
C4 0.0345(16) 0.0287(15) 0.0356(17) 0.0083(13) 0.0070(14) 0.0018(13)
C5 0.051(2) 0.0391(19) 0.0396(19) 0.0096(16) 0.0060(16) 0.0052(15)
C6 0.063(2) 0.051(2) 0.044(2) 0.0118(19) 0.0200(19) 0.0166(18)
C7 0.049(2) 0.0405(19) 0.063(3) 0.0049(16) 0.0222(19) 0.0194(18)
C8 0.0329(16) 0.0277(16) 0.052(2) 0.0050(13) 0.0106(15) 0.0115(15)
C9 0.0369(18) 0.0398(19) 0.064(2) -0.0119(15) 0.0041(17) 0.0189(18)
C10 0.035(2) 0.033(2) 0.153(5) -0.0033(16) 0.015(2) -0.003(3)
C11 0.045(2) 0.060(3) 0.080(3) -0.0005(18) 0.012(2) -0.013(2)
C12 0.0362(16) 0.0291(16) 0.0370(18) 0.0000(13) 0.0003(14) -0.0013(13)
C13 0.063(2) 0.040(2) 0.052(2) -0.0024(18) 0.0002(19) -0.0084(17)
C14 0.0385(19) 0.048(2) 0.070(3) 0.0004(16) 0.0084(18) 0.0021(19)
C15 0.0330(15) 0.0246(14) 0.0330(16) 0.0058(12) 0.0145(13) 0.0014(12)
C16 0.0364(16) 0.0251(15) 0.0417(18) 0.0003(12) 0.0180(14) -0.0017(13)
C17 0.059(2) 0.0343(18) 0.057(2) -0.0086(16) 0.0258(19) 0.0038(17)
C18 0.081(3) 0.042(2) 0.059(3) -0.001(2) 0.028(2) 0.0199(19)
C19 0.064(2) 0.049(2) 0.040(2) 0.0071(19) 0.0140(18) 0.0148(17)
C20 0.0411(17) 0.0339(17) 0.0353(18) 0.0079(13) 0.0128(14) 0.0031(14)
C21 0.0426(18) 0.0478(19) 0.0281(17) 0.0051(15) 0.0049(14) -0.0005(15)
C22 0.061(2) 0.061(3) 0.048(2) 0.007(2) 0.0053(19) -0.016(2)
C23 0.053(2) 0.082(3) 0.046(2) 0.011(2) -0.0017(19) 0.007(2)
C24 0.0346(16) 0.0270(15) 0.0449(19) -0.0076(13) 0.0124(14) -0.0034(14)
C25 0.0438(19) 0.0405(19) 0.056(2) -0.0106(15) 0.0160(17) -0.0133(17)
C26 0.0396(19) 0.043(2) 0.064(2) 0.0000(15) 0.0099(18) -0.0086(18)
C27 0.0343(15) 0.0219(14) 0.0321(16) 0.0007(12) 0.0148(13) -0.0023(12)
C28 0.0268(14) 0.0226(14) 0.0387(17) 0.0043(11) 0.0135(13) 0.0016(13)
C29 0.0310(15) 0.0283(15) 0.0254(15) 0.0022(12) 0.0068(12) -0.0032(12)
C30 0.0400(17) 0.0340(16) 0.0309(17) 0.0021(13) 0.0123(14) 0.0003(13)
C31 0.054(2) 0.049(2) 0.0330(18) -0.0027(17) 0.0092(16) 0.0063(16)
C32 0.052(2) 0.063(2) 0.0325(19) -0.0046(18) -0.0027(16) 0.0019(18)
C33 0.0412(18) 0.0449(19) 0.0382(19) -0.0081(15) 0.0024(15) -0.0036(16)
C34 0.0352(16) 0.0320(16) 0.0317(17) -0.0023(13) 0.0091(13) -0.0064(13)
C35 0.0378(17) 0.0306(16) 0.0373(18) -0.0057(13) 0.0084(14) -0.0030(14)
C36 0.058(2) 0.0347(19) 0.058(2) -0.0009(16) 0.0138(19) -0.0044(17)
C37 0.0424(19) 0.044(2) 0.052(2) -0.0117(15) 0.0149(17) -0.0023(17)
C38 0.0414(17) 0.0353(17) 0.0349(17) -0.0031(14) 0.0122(14) 0.0066(14)
C39 0.063(2) 0.058(2) 0.062(3) -0.003(2) 0.034(2) 0.001(2)
C40 0.061(2) 0.0380(19) 0.046(2) -0.0025(17) 0.0093(18) 0.0079(16)
C41 0.0255(14) 0.0257(14) 0.0380(17) 0.0048(12) 0.0044(13) -0.0009(13)
C42 0.0257(15) 0.0305(16) 0.050(2) 0.0010(12) 0.0099(14) 0.0006(14)
C43 0.0293(17) 0.0399(19) 0.073(3) -0.0046(14) 0.0045(17) 0.0051(18)
C44 0.0334(18) 0.054(2) 0.073(3) -0.0071(17) -0.0111(18) -0.001(2)
C45 0.0426(19) 0.048(2) 0.050(2) 0.0053(16) -0.0097(17) 0.0042(18)
C46 0.0328(16) 0.0322(16) 0.0372(18) 0.0083(13) 0.0030(14) 0.0011(14)
C47 0.0375(16) 0.0321(16) 0.0300(16) 0.0071(13) 0.0024(13) 0.0047(13)
C48 0.052(2) 0.0364(18) 0.046(2) 0.0121(16) 0.0040(17) 0.0030(16)
C49 0.063(2) 0.053(2) 0.037(2) 0.0117(18) 0.0082(18) 0.0021(17)
C50 0.0317(16) 0.0276(16) 0.050(2) 0.0001(13) 0.0139(14) 0.0021(14)
C51 0.053(2) 0.045(2) 0.073(3) 0.0095(17) 0.034(2) 0.012(2)
C52 0.0410(18) 0.0303(17) 0.064(2) -0.0002(14) 0.0132(17) 0.0022(16)
C53 0.0394(17) 0.0208(14) 0.0463(19) 0.0051(12) 0.0155(15) 0.0010(13)
C56 0.056(2) 0.0370(19) 0.062(2) 0.0029(16) 0.0383(19) 0.0086(17)
N1 0.0235(11) 0.0173(11) 0.0332(13) 0.0006(9) 0.0039(10) 0.0007(10)
N2 0.0236(11) 0.0206(11) 0.0277(12) -0.0004(9) 0.0045(10) -0.0035(10)
N3 0.0274(12) 0.0202(11) 0.0270(13) -0.0020(9) 0.0089(10) -0.0008(10)
N4 0.0242(11) 0.0202(11) 0.0310(13) 0.0022(9) 0.0069(10) 0.0030(10)
O1 0.0327(10) 0.0211(10) 0.0356(11) 0.0031(8) 0.0153(9) 0.0027(9)
Cl1 0.0334(4) 0.0273(4) 0.0410(4) -0.0039(3) -0.0003(3) -0.0055(3)
Cl2 0.0301(3) 0.0215(3) 0.0385(4) 0.0020(3) 0.0135(3) 0.0032(3)
Cl3 0.0232(3) 0.0227(3) 0.0333(4) 0.0014(3) 0.0052(3) -0.0037(3)
Cl4 0.0309(3) 0.0269(3) 0.0268(4) 0.0074(3) 0.0046(3) 0.0000(3)
Cr1 0.0216(2) 0.0182(2) 0.0281(2) 0.00189(17) 0.00455(18) -0.00073(18)
Cr2 0.0223(2) 0.0185(2) 0.0265(2) 0.00255(17) 0.00712(18) 0.00039(18)
C58 0.063(3) 0.075(3) 0.111(4) 0.007(2) 0.001(3) 0.001(3)
Cl7 0.1034(12) 0.1551(17) 0.1255(14) -0.0021(11) 0.0324(11) 0.0440(13)
Cl8 0.0656(7) 0.0764(8) 0.0899(9) 0.0062(6) 0.0102(6) -0.0126(7)
C59 0.098(4) 0.098(4) 0.137(6) -0.005(3) 0.034(4) -0.048(4)
Cl9 0.1284(14) 0.1613(18) 0.1273(15) -0.0241(13) 0.0480(12) 0.0590(13)
Cl10 0.1108(12) 0.1592(16) 0.0853(10) -0.0175(11) 0.0189(9) 0.0503(11)
C60 0.055(2) 0.060(3) 0.095(4) -0.003(2) 0.015(2) 0.004(3)
Cl11 0.1274(12) 0.0849(9) 0.0944(10) 0.0328(8) 0.0499(9) 0.0142(8)
Cl12 0.1228(13) 0.1706(18) 0.1001(12) 0.0383(13) 0.0251(10) -0.0424(12)
C61 0.078(4) 0.091(5) 0.099(5) 0.002(4) 0.035(4) 0.013(4)
Cl13 0.186(3) 0.0968(15) 0.0962(15) 0.0382(16) 0.0347(16) 0.0019(12)
Cl14 0.134(2) 0.156(2) 0.140(2) -0.0201(17) 0.0911(18) 0.0088(18)
C57 0.109(6) 0.147(8) 0.081(5) -0.062(6) 0.045(5) 0.006(5)
Cl5 0.218(3) 0.1073(16) 0.0804(13) 0.0387(17) 0.0786(17) 0.0059(12)
Cl6A 0.085(3) 0.091(3) 0.104(5) -0.013(2) 0.009(4) -0.027(2)
Cl6B 0.145(5) 0.133(5) 0.061(3) -0.024(4) 0.020(4) -0.017(3)

loop_
_atom_type_symbol
_atom_type_description
_atom_type_scat_dispersion_real
_atom_type_scat_dispersion_imag
_atom_type_scat_source
C C 0.0033 0.0016 'International Tables Vol C Tables 4.2.6.8 and 6.1.1.4'
H H 0.0000 0.0000 'International Tables Vol C Tables 4.2.6.8 and 6.1.1.4'
N N 0.0061 0.0033 'International Tables Vol C Tables 4.2.6.8 and 6.1.1.4'
O O 0.0106 0.0060 'International Tables Vol C Tables 4.2.6.8 and 6.1.1.4'
Cl Cl 0.1484 0.1585 'International Tables Vol C Tables 4.2.6.8 and 6.1.1.4'
Cr Cr 0.3209 0.6236 'International Tables Vol C Tables 4.2.6.8 and 6.1.1.4'

loop_
_geom_angle_atom_site_label_1
_geom_angle_atom_site_label_2
_geom_angle_atom_site_label_3
_geom_angle_site_symmetry_1
_geom_angle_site_symmetry_3
_geom_angle
_geom_angle_publ_flag
N1 C1 C2 . . 117.2(2) ?
N1 C1 H1A . . 121.4 ?
C2 C1 H1A . . 121.4 ?
N2 C2 C1 . . 116.6(3) ?
N2 C2 H2A . . 121.7 ?
C1 C2 H2A . . 121.7 ?
C8 C3 C4 . . 120.4(3) ?
C8 C3 N1 . . 120.7(3) ?
C4 C3 N1 . . 118.9(3) ?
C5 C4 C3 . . 118.4(3) ?
C5 C4 C12 . . 119.4(3) ?
C3 C4 C12 . . 122.2(3) ?
C6 C5 C4 . . 121.6(3) ?
C6 C5 H5A . . 119.2 ?
C4 C5 H5A . . 119.2 ?
C7 C6 C5 . . 119.6(3) ?
C7 C6 H6A . . 120.2 ?
C5 C6 H6A . . 120.2 ?
C6 C7 C8 . . 122.0(3) ?
C6 C7 H7A . . 119.0 ?
C8 C7 H7A . . 119.0 ?
C7 C8 C3 . . 118.0(3) ?
C7 C8 C9 . . 119.4(3) ?
C3 C8 C9 . . 122.6(3) ?
C8 C9 C11 . . 111.6(3) ?
C8 C9 C10 . . 111.8(4) ?
C11 C9 C10 . . 110.0(3) ?
C8 C9 H9A . . 107.7 ?
C11 C9 H9A . . 107.7 ?
C10 C9 H9A . . 107.7 ?
C9 C10 H10A . . 109.5 ?
C9 C10 H10B . . 109.5 ?
H10A C10 H10B . . 109.5 ?
C9 C10 H10C . . 109.5 ?
H10A C10 H10C . . 109.5 ?
H10B C10 H10C . . 109.5 ?
C9 C11 H11A . . 109.5 ?
C9 C11 H11B . . 109.5 ?
H11A C11 H11B . . 109.5 ?
C9 C11 H11C . . 109.5 ?
H11A C11 H11C . . 109.5 ?
H11B C11 H11C . . 109.5 ?
C4 C12 C14 . . 111.3(3) ?
C4 C12 C13 . . 111.6(3) ?
C14 C12 C13 . . 111.0(3) ?
C4 C12 H12A . . 107.6 ?
C14 C12 H12A . . 107.6 ?
C13 C12 H12A . . 107.6 ?
C12 C13 H13A . . 109.5 ?
C12 C13 H13B . . 109.5 ?
H13A C13 H13B . . 109.5 ?
C12 C13 H13C . . 109.5 ?
H13A C13 H13C . . 109.5 ?
H13B C13 H13C . . 109.5 ?
C12 C14 H14A . . 109.5 ?
C12 C14 H14B . . 109.5 ?
H14A C14 H14B . . 109.5 ?
C12 C14 H14C . . 109.5 ?
H14A C14 H14C . . 109.5 ?
H14B C14 H14C . . 109.5 ?
C16 C15 C20 . . 121.3(3) ?
C16 C15 N2 . . 118.9(3) ?
C20 C15 N2 . . 119.8(3) ?
C17 C16 C15 . . 117.8(3) ?
C17 C16 C24 . . 119.1(3) ?
C15 C16 C24 . . 123.1(3) ?
C18 C17 C16 . . 121.0(3) ?
C18 C17 H17A . . 119.5 ?
C16 C17 H17A . . 119.5 ?
C19 C18 C17 . . 120.7(3) ?
C19 C18 H18A . . 119.6 ?
C17 C18 H18A . . 119.6 ?
C18 C19 C20 . . 121.3(3) ?
C18 C19 H19A . . 119.4 ?
C20 C19 H19A . . 119.4 ?
C19 C20 C15 . . 117.7(3) ?
C19 C20 C21 . . 121.2(3) ?
C15 C20 C21 . . 121.0(3) ?
C20 C21 C22 . . 109.6(3) ?
C20 C21 C23 . . 113.9(3) ?
C22 C21 C23 . . 110.3(3) ?
C20 C21 H21A . . 107.6 ?
C22 C21 H21A . . 107.6 ?
C23 C21 H21A . . 107.6 ?
C21 C22 H22A . . 109.5 ?
C21 C22 H22B . . 109.5 ?
H22A C22 H22B . . 109.5 ?
C21 C22 H22C . . 109.5 ?
H22A C22 H22C . . 109.5 ?
H22B C22 H22C . . 109.5 ?
C21 C23 H23A . . 109.5 ?
C21 C23 H23B . . 109.5 ?
H23A C23 H23B . . 109.5 ?
C21 C23 H23C . . 109.5 ?
H23A C23 H23C . . 109.5 ?
H23B C23 H23C . . 109.5 ?
C16 C24 C25 . . 113.2(3) ?
C16 C24 C26 . . 110.0(3) ?
C25 C24 C26 . . 108.8(3) ?
C16 C24 H24A . . 108.3 ?
C25 C24 H24A . . 108.3 ?
C26 C24 H24A . . 108.3 ?
C24 C25 H25A . . 109.5 ?
C24 C25 H25B . . 109.5 ?
H25A C25 H25B . . 109.5 ?
C24 C25 H25C . . 109.5 ?
H25A C25 H25C . . 109.5 ?
H25B C25 H25C . . 109.5 ?
C24 C26 H26A . . 109.5 ?
C24 C26 H26B . . 109.5 ?
H26A C26 H26B . . 109.5 ?
C24 C26 H26C . . 109.5 ?
H26A C26 H26C . . 109.5 ?
H26B C26 H26C . . 109.5 ?
N3 C27 C28 . . 116.5(3) ?
N3 C27 H27A . . 121.8 ?
C28 C27 H27A . . 121.8 ?
N4 C28 C27 . . 117.2(2) ?
N4 C28 H28A . . 121.4 ?
C27 C28 H28A . . 121.4 ?
C30 C29 C34 . . 120.9(3) ?
C30 C29 N3 . . 119.0(3) ?
C34 C29 N3 . . 120.0(3) ?
C29 C30 C31 . . 118.3(3) ?
C29 C30 C38 . . 123.2(3) ?
C31 C30 C38 . . 118.5(3) ?
C32 C31 C30 . . 121.6(3) ?
C32 C31 H31A . . 119.2 ?
C30 C31 H31A . . 119.2 ?
C31 C32 C33 . . 119.6(3) ?
C31 C32 H32A . . 120.2 ?
C33 C32 H32A . . 120.2 ?
C32 C33 C34 . . 121.4(3) ?
C32 C33 H33A . . 119.3 ?
C34 C33 H33A . . 119.3 ?
C33 C34 C29 . . 118.2(3) ?
C33 C34 C35 . . 119.6(3) ?
C29 C34 C35 . . 122.1(3) ?
C34 C35 C37 . . 112.6(3) ?
C34 C35 C36 . . 109.9(3) ?
C37 C35 C36 . . 110.7(3) ?
C34 C35 H35A . . 107.8 ?
C37 C35 H35A . . 107.8 ?
C36 C35 H35A . . 107.8 ?
C35 C36 H36A . . 109.5 ?
C35 C36 H36B . . 109.5 ?
H36A C36 H36B . . 109.5 ?
C35 C36 H36C . . 109.5 ?
H36A C36 H36C . . 109.5 ?
H36B C36 H36C . . 109.5 ?
C35 C37 H37A . . 109.5 ?
C35 C37 H37B . . 109.5 ?
H37A C37 H37B . . 109.5 ?
C35 C37 H37C . . 109.5 ?
H37A C37 H37C . . 109.5 ?
H37B C37 H37C . . 109.5 ?
C40 C38 C30 . . 112.0(3) ?
C40 C38 C39 . . 110.4(3) ?
C30 C38 C39 . . 110.9(3) ?
C40 C38 H38A . . 107.8 ?
C30 C38 H38A . . 107.8 ?
C39 C38 H38A . . 107.8 ?
C38 C39 H39A . . 109.5 ?
C38 C39 H39B . . 109.5 ?
H39A C39 H39B . . 109.5 ?
C38 C39 H39C . . 109.5 ?
H39A C39 H39C . . 109.5 ?
H39B C39 H39C . . 109.5 ?
C38 C40 H40A . . 109.5 ?
C38 C40 H40B . . 109.5 ?
H40A C40 H40B . . 109.5 ?
C38 C40 H40C . . 109.5 ?
H40A C40 H40C . . 109.5 ?
H40B C40 H40C . . 109.5 ?
C46 C41 C42 . . 121.6(3) ?
C46 C41 N4 . . 120.6(3) ?
C42 C41 N4 . . 117.8(3) ?
C43 C42 C41 . . 117.8(3) ?
C43 C42 C50 . . 118.7(3) ?
C41 C42 C50 . . 123.5(3) ?
C44 C43 C42 . . 121.2(3) ?
C44 C43 H43A . . 119.4 ?
C42 C43 H43A . . 119.4 ?
C43 C44 C45 . . 120.3(3) ?
C43 C44 H44A . . 119.8 ?
C45 C44 H44A . . 119.8 ?
C44 C45 C46 . . 121.4(3) ?
C44 C45 H45A . . 119.3 ?
C46 C45 H45A . . 119.3 ?
C45 C46 C41 . . 117.6(3) ?
C45 C46 C47 . . 119.4(3) ?
C41 C46 C47 . . 123.0(3) ?
C46 C47 C49 . . 112.3(3) ?
C46 C47 C48 . . 110.5(3) ?
C49 C47 C48 . . 109.6(3) ?
C46 C47 H47A . . 108.1 ?
C49 C47 H47A . . 108.1 ?
C48 C47 H47A . . 108.1 ?
C47 C48 H48A . . 109.5 ?
C47 C48 H48B . . 109.5 ?
H48A C48 H48B . . 109.5 ?
C47 C48 H48C . . 109.5 ?
H48A C48 H48C . . 109.5 ?
H48B C48 H48C . . 109.5 ?
C47 C49 H49A . . 109.5 ?
C47 C49 H49B . . 109.5 ?
H49A C49 H49B . . 109.5 ?
C47 C49 H49C . . 109.5 ?
H49A C49 H49C . . 109.5 ?
H49B C49 H49C . . 109.5 ?
C42 C50 C51 . . 112.5(3) ?
C42 C50 C52 . . 110.9(3) ?
C51 C50 C52 . . 110.0(3) ?
C42 C50 H50A . . 107.7 ?
C51 C50 H50A . . 107.7 ?
C52 C50 H50A . . 107.7 ?
C50 C51 H51A . . 109.5 ?
C50 C51 H51B . . 109.5 ?
H51A C51 H51B . . 109.5 ?
C50 C51 H51C . . 109.5 ?
H51A C51 H51C . . 109.5 ?
H51B C51 H51C . . 109.5 ?
C50 C52 H52A . . 109.5 ?
C50 C52 H52B . . 109.5 ?
H52A C52 H52B . . 109.5 ?
C50 C52 H52C . . 109.5 ?
H52A C52 H52C . . 109.5 ?
H52B C52 H52C . . 109.5 ?
O1 C53 C54A . . 105.0(3) ?
O1 C53 C54B . . 104.3(4) ?
O1 C53 H53A . . 110.8 ?
C54A C53 H53A . . 110.8 ?
C54B C53 H53A . . 89.0 ?
O1 C53 H53B . . 110.8 ?
C54A C53 H53B . . 110.8 ?
C54B C53 H53B . . 130.7 ?
H53A C53 H53B . . 108.8 ?
O1 C53 H53C . . 110.9 ?
C54A C53 H53C . . 130.0 ?
C54B C53 H53C . . 110.9 ?
H53B C53 H53C . . 87.9 ?
O1 C53 H53D . . 110.9 ?
C54A C53 H53D . . 88.6 ?
C54B C53 H53D . . 110.9 ?
H53A C53 H53D . . 126.8 ?
H53C C53 H53D . . 108.9 ?
C53 C54A C55A . . 102.9(3) ?
C53 C54A H54A . . 111.2 ?
C55A C54A H54A . . 111.2 ?
C53 C54A H54B . . 111.2 ?
C55A C54A H54B . . 111.2 ?
H54A C54A H54B . . 109.1 ?
C56 C55A C54A . . 101.9(4) ?
C56 C55A H55A . . 111.4 ?
C54A C55A H55A . . 111.4 ?
C56 C55A H55B . . 111.4 ?
C54A C55A H55B . . 111.4 ?
H55A C55A H55B . . 109.3 ?
C55B C54B C53 . . 102.7(5) ?
C55B C54B H54C . . 111.2 ?
C53 C54B H54C . . 111.2 ?
C55B C54B H54D . . 111.2 ?
C53 C54B H54D . . 111.2 ?
H54C C54B H54D . . 109.1 ?
C56 C55B C54B . . 101.3(5) ?
C56 C55B H55C . . 111.5 ?
C54B C55B H55C . . 111.5 ?
C56 C55B H55D . . 111.5 ?
C54B C55B H55D . . 111.5 ?
H55C C55B H55D . . 109.3 ?
O1 C56 C55A . . 105.2(3) ?
O1 C56 C55B . . 105.2(4) ?
O1 C56 H56A . . 110.7 ?
C55A C56 H56A . . 110.7 ?
C55B C56 H56A . . 87.5 ?
O1 C56 H56B . . 110.7 ?
C55A C56 H56B . . 110.7 ?
C55B C56 H56B . . 131.1 ?
H56A C56 H56B . . 108.8 ?
O1 C56 H56C . . 110.7 ?
C55A C56 H56C . . 131.1 ?
C55B C56 H56C . . 110.7 ?
H56B C56 H56C . . 86.5 ?
O1 C56 H56D . . 110.7 ?
C55A C56 H56D . . 87.5 ?
C55B C56 H56D . . 110.7 ?
H56A C56 H56D . . 127.7 ?
H56C C56 H56D . . 108.8 ?
C1 N1 C3 . . 118.7(2) ?
C1 N1 Cr1 . . 109.93(19) ?
C3 N1 Cr1 . . 131.32(19) ?
C2 N2 C15 . . 120.3(2) ?
C2 N2 Cr1 . . 110.54(19) ?
C15 N2 Cr1 . . 128.58(18) ?
C27 N3 C29 . . 116.0(2) ?
C27 N3 Cr2 . . 111.96(19) ?
C29 N3 Cr2 . . 131.64(18) ?
C28 N4 C41 . . 115.3(2) ?
C28 N4 Cr2 . . 111.59(18) ?
C41 N4 Cr2 . . 132.33(19) ?
C53 O1 C56 . . 109.0(2) ?
C53 O1 Cr2 . . 127.10(16) ?
C56 O1 Cr2 . . 123.88(16) ?
Cr2 Cl2 Cr1 . . 81.29(3) ?
Cr2 Cl3 Cr1 . . 81.07(2) ?
Cr2 Cl4 Cr1 . . 80.30(3) ?
N2 Cr1 N1 . . 81.95(10) ?
N2 Cr1 Cl1 . . 92.03(7) ?
N1 Cr1 Cl1 . . 90.83(7) ?
N2 Cr1 Cl3 . . 92.11(7) ?
N1 Cr1 Cl3 . . 97.04(7) ?
Cl1 Cr1 Cl3 . . 171.55(3) ?
N2 Cr1 Cl2 . . 172.58(7) ?
N1 Cr1 Cl2 . . 98.48(8) ?
Cl1 Cr1 Cl2 . . 95.36(3) ?
Cl3 Cr1 Cl2 . . 80.48(3) ?
N2 Cr1 Cl4 . . 99.39(7) ?
N1 Cr1 Cl4 . . 178.63(8) ?
Cl1 Cr1 Cl4 . . 88.84(3) ?
Cl3 Cr1 Cl4 . . 83.22(3) ?
Cl2 Cr1 Cl4 . . 80.24(3) ?
N3 Cr2 N4 . . 81.34(10) ?
N3 Cr2 O1 . . 93.49(9) ?
N4 Cr2 O1 . . 93.29(8) ?
N3 Cr2 Cl2 . . 96.39(7) ?
N4 Cr2 Cl2 . . 95.80(7) ?
O1 Cr2 Cl2 . . 167.46(6) ?
N3 Cr2 Cl3 . . 95.48(7) ?
N4 Cr2 Cl3 . . 176.21(8) ?
O1 Cr2 Cl3 . . 88.96(6) ?
Cl2 Cr2 Cl3 . . 82.45(3) ?
N3 Cr2 Cl4 . . 178.65(7) ?
N4 Cr2 Cl4 . . 97.66(7) ?
O1 Cr2 Cl4 . . 87.47(6) ?
Cl2 Cr2 Cl4 . . 82.78(3) ?
Cl3 Cr2 Cl4 . . 85.48(3) ?
Cl7 C58 Cl8 . . 112.1(3) ?
Cl7 C58 H58A . . 109.2 ?
Cl8 C58 H58A . . 109.2 ?
Cl7 C58 H58B . . 109.2 ?
Cl8 C58 H58B . . 109.2 ?
H58A C58 H58B . . 107.9 ?
Cl10 C59 Cl9 . . 110.9(3) ?
Cl10 C59 H59A . . 109.5 ?
Cl9 C59 H59A . . 109.5 ?
Cl10 C59 H59B . . 109.5 ?
Cl9 C59 H59B . . 109.5 ?
H59A C59 H59B . . 108.0 ?
Cl12 C60 Cl11 . . 112.0(3) ?
Cl12 C60 H60A . . 109.2 ?
Cl11 C60 H60A . . 109.2 ?
Cl12 C60 H60B . . 109.2 ?
Cl11 C60 H60B . . 109.2 ?
H60A C60 H60B . . 107.9 ?
Cl13 C61 Cl14 . . 117.7(5) ?
Cl13 C61 H61A . . 107.9 ?
Cl14 C61 H61A . . 107.9 ?
Cl13 C61 H61B . . 107.9 ?
Cl14 C61 H61B . . 107.9 ?
H61A C61 H61B . . 107.2 ?
Cl6A C57 Cl5 . . 112.5(5) ?
Cl6B C57 Cl5 . . 114.1(5) ?
Cl6A C57 H57A . . 109.1 ?
Cl6B C57 H57A . . 90.2 ?
Cl5 C57 H57A . . 109.1 ?
Cl6A C57 H57B . . 109.1 ?
Cl6B C57 H57B . . 123.9 ?
Cl5 C57 H57B . . 109.1 ?
H57A C57 H57B . . 107.8 ?
Cl6A C57 H57C . . 125.5 ?
Cl6B C57 H57C . . 108.7 ?
Cl5 C57 H57C . . 108.7 ?
H57B C57 H57C . . 88.6 ?
Cl6A C57 H57D . . 91.2 ?
Cl6B C57 H57D . . 108.7 ?
Cl5 C57 H57D . . 108.7 ?
H57A C57 H57D . . 125.0 ?
H57C C57 H57D . . 107.6 ?

loop_
_geom_bond_atom_site_label_1
_geom_bond_atom_site_label_2
_geom_bond_site_symmetry_2
_geom_bond_distance
_geom_bond_publ_flag
C1 N1 . 1.336(4) ?
C1 C2 . 1.386(4) ?
C1 H1A . 0.9500 ?
C2 N2 . 1.339(3) ?
C2 H2A . 0.9500 ?
C3 C8 . 1.410(4) ?
C3 C4 . 1.410(4) ?
C3 N1 . 1.443(4) ?
C4 C5 . 1.388(5) ?
C4 C12 . 1.519(4) ?
C5 C6 . 1.372(4) ?
C5 H5A . 0.9500 ?
C6 C7 . 1.369(4) ?
C6 H6A . 0.9500 ?
C7 C8 . 1.388(5) ?
C7 H7A . 0.9500 ?
C8 C9 . 1.510(5) ?
C9 C11 . 1.532(5) ?
C9 C10 . 1.534(5) ?
C9 H9A . 1.0000 ?
C10 H10A . 0.9800 ?
C10 H10B . 0.9800 ?
C10 H10C . 0.9800 ?
C11 H11A . 0.9800 ?
C11 H11B . 0.9800 ?
C11 H11C . 0.9800 ?
C12 C14 . 1.526(5) ?
C12 C13 . 1.542(5) ?
C12 H12A . 1.0000 ?
C13 H13A . 0.9800 ?
C13 H13B . 0.9800 ?
C13 H13C . 0.9800 ?
C14 H14A . 0.9800 ?
C14 H14B . 0.9800 ?
C14 H14C . 0.9800 ?
C15 C16 . 1.410(4) ?
C15 C20 . 1.412(4) ?
C15 N2 . 1.436(4) ?
C16 C17 . 1.399(5) ?
C16 C24 . 1.508(4) ?
C17 C18 . 1.375(6) ?
C17 H17A . 0.9500 ?
C18 C19 . 1.368(6) ?
C18 H18A . 0.9500 ?
C19 C20 . 1.397(5) ?
C19 H19A . 0.9500 ?
C20 C21 . 1.513(5) ?
C21 C22 . 1.531(5) ?
C21 C23 . 1.532(5) ?
C21 H21A . 1.0000 ?
C22 H22A . 0.9800 ?
C22 H22B . 0.9800 ?
C22 H22C . 0.9800 ?
C23 H23A . 0.9800 ?
C23 H23B . 0.9800 ?
C23 H23C . 0.9800 ?
C24 C25 . 1.531(4) ?
C24 C26 . 1.536(5) ?
C24 H24A . 1.0000 ?
C25 H25A . 0.9800 ?
C25 H25B . 0.9800 ?
C25 H25C . 0.9800 ?
C26 H26A . 0.9800 ?
C26 H26B . 0.9800 ?
C26 H26C . 0.9800 ?
C27 N3 . 1.341(4) ?
C27 C28 . 1.386(4) ?
C27 H27A . 0.9500 ?
C28 N4 . 1.338(4) ?
C28 H28A . 0.9500 ?
C29 C30 . 1.395(4) ?
C29 C34 . 1.409(4) ?
C29 N3 . 1.449(4) ?
C30 C31 . 1.397(5) ?
C30 C38 . 1.530(4) ?
C31 C32 . 1.373(4) ?
C31 H31A . 0.9500 ?
C32 C33 . 1.377(4) ?
C32 H32A . 0.9500 ?
C33 C34 . 1.395(4) ?
C33 H33A . 0.9500 ?
C34 C35 . 1.513(4) ?
C35 C37 . 1.525(5) ?
C35 C36 . 1.537(5) ?
C35 H35A . 1.0000 ?
C36 H36A . 0.9800 ?
C36 H36B . 0.9800 ?
C36 H36C . 0.9800 ?
C37 H37A . 0.9800 ?
C37 H37B . 0.9800 ?
C37 H37C . 0.9800 ?
C38 C40 . 1.529(5) ?
C38 C39 . 1.532(5) ?
C38 H38A . 1.0000 ?
C39 H39A . 0.9800 ?
C39 H39B . 0.9800 ?
C39 H39C . 0.9800 ?
C40 H40A . 0.9800 ?
C40 H40B . 0.9800 ?
C40 H40C . 0.9800 ?
C41 C46 . 1.402(4) ?
C41 C42 . 1.413(4) ?
C41 N4 . 1.452(4) ?
C42 C43 . 1.392(4) ?
C42 C50 . 1.512(5) ?
C43 C44 . 1.372(6) ?
C43 H43A . 0.9500 ?
C44 C45 . 1.379(6) ?
C44 H44A . 0.9500 ?
C45 C46 . 1.395(4) ?
C45 H45A . 0.9500 ?
C46 C47 . 1.512(5) ?
C47 C49 . 1.523(5) ?
C47 C48 . 1.530(4) ?
C47 H47A . 1.0000 ?
C48 H48A . 0.9800 ?
C48 H48B . 0.9800 ?
C48 H48C . 0.9800 ?
C49 H49A . 0.9800 ?
C49 H49B . 0.9800 ?
C49 H49C . 0.9800 ?
C50 C51 . 1.526(5) ?
C50 C52 . 1.536(4) ?
C50 H50A . 1.0000 ?
C51 H51A . 0.9800 ?
C51 H51B . 0.9800 ?
C51 H51C . 0.9800 ?
C52 H52A . 0.9800 ?
C52 H52B . 0.9800 ?
C52 H52C . 0.9800 ?
C53 O1 . 1.468(3) ?
C53 C54A . 1.519(3) ?
C53 C54B . 1.520(3) ?
C53 H53A . 0.9900 ?
C53 H53B . 0.9900 ?
C53 H53C . 0.9900 ?
C53 H53D . 0.9900 ?
C54A C55A . 1.520(3) ?
C54A H54A . 0.9900 ?
C54A H54B . 0.9900 ?
C55A C56 . 1.518(3) ?
C55A H55A . 0.9900 ?
C55A H55B . 0.9900 ?
C54B C55B . 1.520(3) ?
C54B H54C . 0.9900 ?
C54B H54D . 0.9900 ?
C55B C56 . 1.518(3) ?
C55B H55C . 0.9900 ?
C55B H55D . 0.9900 ?
C56 O1 . 1.475(4) ?
C56 H56A . 0.9900 ?
C56 H56B . 0.9900 ?
C56 H56C . 0.9900 ?
C56 H56D . 0.9900 ?
N1 Cr1 . 1.983(2) ?
N2 Cr1 . 1.974(2) ?
N3 Cr2 . 1.989(2) ?
N4 Cr2 . 1.994(2) ?
O1 Cr2 . 2.0737(19) ?
Cl1 Cr1 . 2.3107(8) ?
Cl2 Cr2 . 2.3579(8) ?
Cl2 Cr1 . 2.4153(9) ?
Cl3 Cr2 . 2.3730(8) ?
Cl3 Cr1 . 2.4110(8) ?
Cl4 Cr2 . 2.3778(8) ?
Cl4 Cr1 . 2.4441(8) ?
C58 Cl7 . 1.742(6) ?
C58 Cl8 . 1.747(5) ?
C58 H58A . 0.9900 ?
C58 H58B . 0.9900 ?
C59 Cl10 . 1.714(7) ?
C59 Cl9 . 1.738(7) ?
C59 H59A . 0.9900 ?
C59 H59B . 0.9900 ?
C60 Cl12 . 1.716(5) ?
C60 Cl11 . 1.733(5) ?
C60 H60A . 0.9900 ?
C60 H60B . 0.9900 ?
C61 Cl13 . 1.705(7) ?
C61 Cl14 . 1.708(7) ?
C61 H61A . 0.9900 ?
C61 H61B . 0.9900 ?
C57 Cl6A . 1.730(5) ?
C57 Cl6B . 1.731(5) ?
C57 Cl5 . 1.732(4) ?
C57 H57A . 0.9900 ?
C57 H57B . 0.9900 ?
C57 H57C . 0.9900 ?
C57 H57D . 0.9900 ?
